data_4082041
loop_
_publ_author_name
'Hall, Gabriel B.'
'Chen, Jinzhu'
'Mebi, Charles A.'
'Okumura, Noriko'
'Swenson, Matthew T.'
'Ossowski, Stephanie E.'
'Zakai, Uzma I.'
'Nichol, Gary S.'
'Lichtenberger, Dennis L.'
'Evans, Dennis H.'
'Glass, Richard S.'

_publ_section_title
;
 Redox Chemistry of Noninnocent Quinones Annulated to 2Fe2S Cores
;
_journal_issue 21
_journal_name_full Organometallics
_journal_page_first 6605
_journal_paper_doi 10.1021/om400913p
_journal_volume 32
_journal_year 2013
_chemical_formula_moiety 'C50 H34 Fe2 O6 P2 S2'
_chemical_formula_sum 'C50 H34 Fe2 O6 P2 S2'
_chemical_formula_weight 968.53
_chemical_name_systematic
;
 ?
;
_space_group_IT_number 15
_symmetry_cell_setting monoclinic
_symmetry_space_group_name_Hall '-C 2yc'
_symmetry_space_group_name_H-M 'C 1 2/c 1'
_atom_sites_solution_hydrogens difmap
_atom_sites_solution_primary direct
_atom_sites_solution_secondary difmap
_audit_creation_method SHELXL-97
_cell_angle_alpha 90.00
_cell_angle_beta 106.775(15)
_cell_angle_gamma 90.00
_cell_formula_units_Z 4
_cell_length_a 18.788(4)
_cell_length_b 14.0857(9)
_cell_length_c 17.007(2)
_cell_measurement_reflns_used 500
_cell_measurement_temperature 150(2)
_cell_measurement_theta_max 27.5
_cell_measurement_theta_min 2.5
_cell_volume 4309.2(11)
_computing_cell_refinement CrysAlis
_computing_data_collection 'CrysAlis (Oxford Diffraction, 2006)'
_computing_data_reduction CrysAlis
_computing_molecular_graphics 'ORTEP3 for Windows (Farrugia, 1997)'
_computing_publication_material 'SHELXTL and local programs'
_computing_structure_refinement 'SHELXTL (Sheldrick, 2001)'
_computing_structure_solution 'SIR2004 (Burla et al., 2005)'
_diffrn_ambient_temperature 150(2)
_diffrn_measured_fraction_theta_full 0.982
_diffrn_measured_fraction_theta_max 0.982
_diffrn_measurement_device_type 'Oxford Diffraction Xcalibur'
_diffrn_measurement_method '\f and \w scans'
_diffrn_radiation_monochromator graphite
_diffrn_radiation_source 'sealed tube'
_diffrn_radiation_type MoK\a
_diffrn_radiation_wavelength 0.71073
_diffrn_reflns_av_R_equivalents 0.0155
_diffrn_reflns_av_sigmaI/netI 0.0223
_diffrn_reflns_limit_h_max 16
_diffrn_reflns_limit_h_min -22
_diffrn_reflns_limit_k_max 16
_diffrn_reflns_limit_k_min -16
_diffrn_reflns_limit_l_max 19
_diffrn_reflns_limit_l_min -20
_diffrn_reflns_number 9204
_diffrn_reflns_theta_full 25.00
_diffrn_reflns_theta_max 25.00
_diffrn_reflns_theta_min 3.83
_diffrn_standards_number 0
_exptl_absorpt_coefficient_mu 0.896
_exptl_absorpt_correction_T_max 0.8204
_exptl_absorpt_correction_T_min 0.7101
_exptl_absorpt_correction_type multi-scan
_exptl_crystal_colour black
_exptl_crystal_density_diffrn 1.493
_exptl_crystal_density_method 'not measured'
_exptl_crystal_description prism
_exptl_crystal_F_000 1984
_exptl_crystal_size_max 0.41
_exptl_crystal_size_mid 0.34
_exptl_crystal_size_min 0.23
_refine_diff_density_max 0.384
_refine_diff_density_min -0.277
_refine_diff_density_rms 0.054
_refine_ls_extinction_method none
_refine_ls_goodness_of_fit_ref 1.085
_refine_ls_hydrogen_treatment constr
_refine_ls_matrix_type full
_refine_ls_number_parameters 280
_refine_ls_number_reflns 3729
_refine_ls_number_restraints 0
_refine_ls_restrained_S_all 1.085
_refine_ls_R_factor_all 0.0356
_refine_ls_R_factor_gt 0.0279
_refine_ls_shift/su_max 0.002
_refine_ls_shift/su_mean 0.000
_refine_ls_structure_factor_coef Fsqd
_refine_ls_weighting_details 'calc w=1/[\s^2^(Fo^2^)+(0.0446P)^2^+2.5246P] where P=(Fo^2^+2Fc^2^)/3'
_refine_ls_weighting_scheme calc
_refine_ls_wR_factor_gt 0.0754
_refine_ls_wR_factor_ref 0.0771
_reflns_number_gt 3144
_reflns_number_total 3729
_reflns_threshold_expression I>2\s(I)
_cod_data_source_file om400913p_si_002.cif
_cod_data_source_block compound3b
_cod_original_sg_symbol_H-M 'C 2/c'
_cod_database_code 4082041

loop_
_symmetry_equiv_pos_as_xyz
'x, y, z'
'-x, y, -z+1/2'
'x+1/2, y+1/2, z'
'-x+1/2, y+1/2, -z+1/2'
'-x, -y, -z'
'x, -y, z-1/2'
'-x+1/2, -y+1/2, -z'
'x+1/2, -y+1/2, z-1/2'

loop_
_atom_site_label
_atom_site_type_symbol
_atom_site_fract_x
_atom_site_fract_y
_atom_site_fract_z
_atom_site_U_iso_or_equiv
_atom_site_adp_type
_atom_site_occupancy
_atom_site_symmetry_multiplicity
_atom_site_calc_flag
_atom_site_refinement_flags
Fe Fe 0.442070(16) 0.58921(2) 0.771847(17) 0.01887(10) Uani 1 1 d .
P P 0.34774(3) 0.66678(4) 0.80113(3) 0.01832(13) Uani 1 1 d .
S S 0.45498(3) 0.67645(4) 0.66228(3) 0.01981(13) Uani 1 1 d .
O1 O 0.40639(9) 0.87515(11) 0.59749(9) 0.0309(4) Uani 1 1 d .
O2 O 0.47917(10) 0.45431(13) 0.90777(11) 0.0438(5) Uani 1 1 d .
O3 O 0.36230(11) 0.43385(13) 0.67126(11) 0.0470(5) Uani 1 1 d .
C1 C 0.26372(12) 0.69436(14) 0.71693(12) 0.0213(5) Uani 1 1 d .
C2 C 0.20066(12) 0.73057(16) 0.73459(14) 0.0292(5) Uani 1 1 d .
H2 H 0.2010 0.7390 0.7901 0.035 Uiso 1 1 calc R
C3 C 0.13772(13) 0.75429(17) 0.67182(15) 0.0326(5) Uani 1 1 d .
H3 H 0.0953 0.7791 0.6846 0.039 Uiso 1 1 calc R
C4 C 0.13634(13) 0.74210(16) 0.59116(14) 0.0308(5) Uani 1 1 d .
H4 H 0.0933 0.7587 0.5481 0.037 Uiso 1 1 calc R
C5 C 0.19819(13) 0.70545(16) 0.57321(14) 0.0287(5) Uani 1 1 d .
H5 H 0.1972 0.6962 0.5176 0.034 Uiso 1 1 calc R
C6 C 0.26094(12) 0.68235(14) 0.63492(12) 0.0225(5) Uani 1 1 d .
H6 H 0.3030 0.6578 0.6214 0.027 Uiso 1 1 calc R
C7 C 0.30675(11) 0.60481(14) 0.87242(12) 0.0211(4) Uani 1 1 d .
C8 C 0.29025(13) 0.50874(16) 0.85908(14) 0.0282(5) Uani 1 1 d .
H8 H 0.3023 0.4767 0.8155 0.034 Uiso 1 1 calc R
C9 C 0.25638(13) 0.45983(16) 0.90884(15) 0.0327(5) Uani 1 1 d .
H9 H 0.2446 0.3945 0.8987 0.039 Uiso 1 1 calc R
C10 C 0.23959(13) 0.50487(16) 0.97299(14) 0.0305(5) Uani 1 1 d .
H10 H 0.2166 0.4707 1.0072 0.037 Uiso 1 1 calc R
C11 C 0.25613(13) 0.59912(16) 0.98742(14) 0.0307(5) Uani 1 1 d .
H11 H 0.2450 0.6302 1.0320 0.037 Uiso 1 1 calc R
C12 C 0.28899(13) 0.64903(16) 0.93728(13) 0.0277(5) Uani 1 1 d .
H12 H 0.2996 0.7146 0.9473 0.033 Uiso 1 1 calc R
C13 C 0.37235(11) 0.78216(14) 0.85115(12) 0.0205(4) Uani 1 1 d .
C14 C 0.42367(12) 0.78408(16) 0.92925(13) 0.0259(5) Uani 1 1 d .
H14 H 0.4458 0.7266 0.9539 0.031 Uiso 1 1 calc R
C15 C 0.44244(13) 0.86891(17) 0.97092(15) 0.0319(5) Uani 1 1 d .
H15 H 0.4768 0.8693 1.0243 0.038 Uiso 1 1 calc R
C16 C 0.41132(13) 0.95338(17) 0.93528(15) 0.0338(6) Uani 1 1 d .
H16 H 0.4238 1.0114 0.9644 0.041 Uiso 1 1 calc R
C17 C 0.36214(13) 0.95291(16) 0.85729(15) 0.0314(5) Uani 1 1 d .
H17 H 0.3415 1.0108 0.8322 0.038 Uiso 1 1 calc R
C18 C 0.34281(12) 0.86772(15) 0.81555(14) 0.0255(5) Uani 1 1 d .
H18 H 0.3089 0.8679 0.7619 0.031 Uiso 1 1 calc R
C19 C 0.47830(11) 0.78879(14) 0.71106(12) 0.0186(4) Uani 1 1 d .
C20 C 0.44902(11) 0.87675(15) 0.66660(12) 0.0202(4) Uani 1 1 d .
C21 C 0.47422(11) 0.96788(14) 0.71105(12) 0.0209(4) Uani 1 1 d .
C22 C 0.44767(13) 1.05372(16) 0.67345(14) 0.0286(5) Uani 1 1 d .
H22 H 0.4118 1.0540 0.6210 0.034 Uiso 1 1 calc R
C23 C 0.47310(14) 1.13797(16) 0.71170(14) 0.0328(5) Uani 1 1 d .
H23 H 0.4542 1.1964 0.6862 0.039 Uiso 1 1 calc R
C24 C 0.46368(12) 0.50859(16) 0.85547(14) 0.0264(5) Uani 1 1 d .
C25 C 0.39190(13) 0.49768(16) 0.70859(14) 0.0276(5) Uani 1 1 d .

loop_
_atom_site_aniso_label
_atom_site_aniso_U_11
_atom_site_aniso_U_22
_atom_site_aniso_U_33
_atom_site_aniso_U_23
_atom_site_aniso_U_13
_atom_site_aniso_U_12
Fe 0.02000(17) 0.01855(17) 0.01762(17) -0.00019(12) 0.00470(12) -0.00128(12)
P 0.0198(3) 0.0177(3) 0.0171(3) -0.0010(2) 0.0048(2) -0.0015(2)
S 0.0205(3) 0.0209(3) 0.0163(3) -0.0009(2) 0.0027(2) -0.0006(2)
O1 0.0331(9) 0.0300(8) 0.0226(8) 0.0013(7) -0.0030(7) 0.0037(7)
O2 0.0477(11) 0.0422(10) 0.0352(10) 0.0171(9) 0.0021(8) -0.0043(9)
O3 0.0639(13) 0.0381(10) 0.0357(10) -0.0115(8) 0.0093(9) -0.0210(10)
C1 0.0223(11) 0.0180(10) 0.0213(11) 0.0008(8) 0.0026(9) -0.0028(9)
C2 0.0261(12) 0.0358(13) 0.0261(12) -0.0009(10) 0.0084(10) 0.0014(10)
C3 0.0256(12) 0.0341(13) 0.0399(14) 0.0052(11) 0.0121(11) 0.0053(10)
C4 0.0233(12) 0.0296(12) 0.0323(13) 0.0042(10) -0.0031(10) -0.0019(10)
C5 0.0335(13) 0.0293(12) 0.0206(11) -0.0011(9) 0.0033(10) -0.0032(10)
C6 0.0199(11) 0.0231(11) 0.0240(11) -0.0075(9) 0.0055(9) -0.0050(9)
C7 0.0194(10) 0.0227(11) 0.0206(11) 0.0015(9) 0.0048(9) 0.0004(9)
C8 0.0305(12) 0.0249(11) 0.0320(13) -0.0047(10) 0.0132(10) -0.0031(10)
C9 0.0366(14) 0.0224(11) 0.0432(14) 0.0011(11) 0.0182(12) -0.0027(10)
C10 0.0318(13) 0.0307(12) 0.0315(13) 0.0083(10) 0.0135(11) 0.0008(10)
C11 0.0366(13) 0.0326(13) 0.0265(12) 0.0010(10) 0.0149(10) 0.0018(11)
C12 0.0340(13) 0.0233(11) 0.0283(12) -0.0016(10) 0.0131(10) -0.0010(10)
C13 0.0205(11) 0.0220(11) 0.0211(11) -0.0031(8) 0.0094(9) -0.0023(9)
C14 0.0233(11) 0.0273(12) 0.0276(12) -0.0046(9) 0.0080(9) -0.0019(10)
C15 0.0247(12) 0.0424(14) 0.0291(12) -0.0137(11) 0.0082(10) -0.0048(11)
C16 0.0296(13) 0.0288(12) 0.0473(15) -0.0188(11) 0.0180(11) -0.0097(11)
C17 0.0337(13) 0.0210(11) 0.0452(15) -0.0019(10) 0.0203(12) -0.0006(10)
C18 0.0283(12) 0.0223(11) 0.0273(12) -0.0014(9) 0.0102(10) -0.0017(10)
C19 0.0168(10) 0.0197(10) 0.0202(10) -0.0011(8) 0.0070(8) -0.0012(9)
C20 0.0168(10) 0.0250(11) 0.0198(11) 0.0014(9) 0.0067(9) 0.0016(9)
C21 0.0210(11) 0.0216(11) 0.0222(10) 0.0016(9) 0.0096(8) 0.0007(9)
C22 0.0293(12) 0.0286(12) 0.0277(12) 0.0043(10) 0.0080(10) 0.0039(10)
C23 0.0398(14) 0.0219(12) 0.0382(13) 0.0039(10) 0.0135(11) 0.0036(11)
C24 0.0245(12) 0.0254(11) 0.0279(12) -0.0018(10) 0.0054(10) -0.0036(10)
C25 0.0311(12) 0.0274(12) 0.0248(12) 0.0009(10) 0.0091(10) -0.0013(10)

loop_
_atom_type_symbol
_atom_type_description
_atom_type_scat_dispersion_real
_atom_type_scat_dispersion_imag
_atom_type_scat_source
C C 0.0033 0.0016 'International Tables Vol C Tables 4.2.6.8 and 6.1.1.4'
H H 0.0000 0.0000 'International Tables Vol C Tables 4.2.6.8 and 6.1.1.4'
O O 0.0106 0.0060 'International Tables Vol C Tables 4.2.6.8 and 6.1.1.4'
P P 0.1023 0.0942 'International Tables Vol C Tables 4.2.6.8 and 6.1.1.4'
S S 0.1246 0.1234 'International Tables Vol C Tables 4.2.6.8 and 6.1.1.4'
Fe Fe 0.3463 0.8444 'International Tables Vol C Tables 4.2.6.8 and 6.1.1.4'

loop_
_geom_angle_atom_site_label_1
_geom_angle_atom_site_label_2
_geom_angle_atom_site_label_3
_geom_angle
_geom_angle_site_symmetry_1
_geom_angle_site_symmetry_3
Fe Fe P 150.937(16) 2_656 .
Fe Fe S 57.313(19) 2_656 2_656
Fe Fe S 56.924(18) 2_656 .
Fe Fe C24 102.79(7) 2_656 .
Fe Fe C25 100.17(8) 2_656 .
P Fe S 101.13(2) . .
P Fe S 103.78(3) . 2_656
P Fe C24 98.38(7) . .
P Fe C25 99.95(8) . .
S Fe S 80.70(3) . 2_656
S Fe C24 159.67(7) . .
S Fe C24 89.18(7) 2_656 .
S Fe C25 93.38(7) . .
S Fe C25 156.22(8) 2_656 .
C24 Fe C25 88.82(10) . .
Fe P C1 118.83(7) . .
Fe P C7 114.95(7) . .
Fe P C13 115.04(7) . .
C1 P C7 100.68(10) . .
C1 P C13 102.65(9) . .
C7 P C13 102.31(9) . .
Fe S Fe 65.77(2) . 2_656
Fe S C19 99.58(7) . .
Fe S C19 100.90(7) 2_656 .
P C1 C2 119.92(16) . .
P C1 C6 122.01(16) . .
C2 C1 C6 118.05(19) . .
C1 C2 H2 119.7 . .
C1 C2 C3 120.6(2) . .
H2 C2 C3 119.7 . .
C2 C3 H3 119.9 . .
C2 C3 C4 120.3(2) . .
H3 C3 C4 119.9 . .
C3 C4 H4 120.3 . .
C3 C4 C5 119.4(2) . .
H4 C4 C5 120.3 . .
C4 C5 H5 119.6 . .
C4 C5 C6 120.7(2) . .
H5 C5 C6 119.6 . .
C1 C6 C5 120.9(2) . .
C1 C6 H6 119.6 . .
C5 C6 H6 119.6 . .
P C7 C8 118.11(16) . .
P C7 C12 123.67(16) . .
C8 C7 C12 118.18(19) . .
C7 C8 H8 119.8 . .
C7 C8 C9 120.4(2) . .
H8 C8 C9 119.8 . .
C8 C9 H9 119.7 . .
C8 C9 C10 120.5(2) . .
H9 C9 C10 119.7 . .
C9 C10 H10 120.1 . .
C9 C10 C11 119.8(2) . .
H10 C10 C11 120.1 . .
C10 C11 H11 119.9 . .
C10 C11 C12 120.1(2) . .
H11 C11 C12 119.9 . .
C7 C12 C11 121.0(2) . .
C7 C12 H12 119.5 . .
C11 C12 H12 119.5 . .
P C13 C14 118.09(16) . .
P C13 C18 123.47(16) . .
C14 C13 C18 118.44(19) . .
C13 C14 H14 119.7 . .
C13 C14 C15 120.5(2) . .
H14 C14 C15 119.7 . .
C14 C15 H15 119.8 . .
C14 C15 C16 120.3(2) . .
H15 C15 C16 119.8 . .
C15 C16 H16 120.1 . .
C15 C16 C17 119.8(2) . .
H16 C16 C17 120.1 . .
C16 C17 H17 120.0 . .
C16 C17 C18 120.0(2) . .
H17 C17 C18 120.0 . .
C13 C18 C17 120.9(2) . .
C13 C18 H18 119.5 . .
C17 C18 H18 119.5 . .
S C19 C19 117.25(7) . 2_656
S C19 C20 120.19(15) . .
C19 C19 C20 122.55(11) 2_656 .
O1 C20 C19 121.64(19) . .
O1 C20 C21 121.90(19) . .
C19 C20 C21 116.47(17) . .
C20 C21 C21 120.72(11) . 2_656
C20 C21 C22 119.63(19) . .
C21 C21 C22 119.62(13) 2_656 .
C21 C22 H22 119.9 . .
C21 C22 C23 120.3(2) . .
H22 C22 C23 119.9 . .
C22 C23 C23 120.04(14) . 2_656
C22 C23 H23 120.0 . .
C23 C23 H23 120.0 2_656 .
Fe C24 O2 177.2(2) . .
Fe C25 O3 175.3(2) . .

loop_
_geom_bond_atom_site_label_1
_geom_bond_atom_site_label_2
_geom_bond_distance
_geom_bond_site_symmetry_2
Fe Fe 2.4949(8) 2_656
Fe P 2.2566(7) .
Fe S 2.3027(6) .
Fe S 2.2925(7) 2_656
Fe C24 1.773(2) .
Fe C25 1.767(2) .
P C1 1.841(2) .
P C7 1.834(2) .
P C13 1.831(2) .
S Fe 2.2926(7) 2_656
S C19 1.782(2) .
O1 C20 1.217(2) .
O2 C24 1.145(3) .
O3 C25 1.148(3) .
C1 C2 1.400(3) .
C1 C6 1.391(3) .
C2 H2 0.9500 .
C2 C3 1.386(3) .
C3 H3 0.9500 .
C3 C4 1.375(3) .
C4 H4 0.9500 .
C4 C5 1.384(3) .
C5 H5 0.9500 .
C5 C6 1.372(3) .
C6 H6 0.9500 .
C7 C8 1.392(3) .
C7 C12 1.389(3) .
C8 H8 0.9500 .
C8 C9 1.381(3) .
C9 H9 0.9500 .
C9 C10 1.375(3) .
C10 H10 0.9500 .
C10 C11 1.369(3) .
C11 H11 0.9500 .
C11 C12 1.381(3) .
C12 H12 0.9500 .
C13 C14 1.398(3) .
C13 C18 1.390(3) .
C14 H14 0.9500 .
C14 C15 1.382(3) .
C15 H15 0.9500 .
C15 C16 1.386(4) .
C16 H16 0.9500 .
C16 C17 1.380(3) .
C17 H17 0.9500 .
C17 C18 1.388(3) .
C18 H18 0.9500 .
C19 C19 1.340(4) 2_656
C19 C20 1.473(3) .
C20 C21 1.496(3) .
C21 C21 1.397(4) 2_656
C21 C22 1.391(3) .
C22 H22 0.9500 .
C22 C23 1.371(3) .
C23 C23 1.400(5) 2_656
C23 H23 0.9500 .

loop_
_geom_torsion_atom_site_label_1
_geom_torsion_atom_site_label_2
_geom_torsion_atom_site_label_3
_geom_torsion_atom_site_label_4
_geom_torsion
_geom_torsion_site_symmetry_1
_geom_torsion_site_symmetry_4
Fe Fe P C1 86.33(9) 2_656 .
Fe Fe P C7 -154.37(8) 2_656 .
Fe Fe P C13 -35.88(9) 2_656 .
S Fe P C1 48.61(8) . .
S Fe P C1 131.64(8) 2_656 .
S Fe P C7 167.91(7) . .
S Fe P C7 -109.06(8) 2_656 .
S Fe P C13 -73.61(8) . .
S Fe P C13 9.43(8) 2_656 .
C24 Fe P C1 -137.14(10) . .
C24 Fe P C7 -17.84(10) . .
C24 Fe P C13 100.64(10) . .
C25 Fe P C1 -46.87(11) . .
C25 Fe P C7 72.43(10) . .
C25 Fe P C13 -169.08(10) . .
Fe Fe S C19 -97.72(7) 2_656 .
P Fe S Fe 159.22(2) . 2_656
P Fe S C19 61.50(7) . .
S Fe S Fe 56.88(2) 2_656 2_656
S Fe S C19 -40.84(7) 2_656 .
C24 Fe S Fe -4.2(2) . 2_656
C24 Fe S C19 -101.9(2) . .
C25 Fe S Fe -99.94(8) . 2_656
C25 Fe S C19 162.34(10) . .
Fe P C1 C2 171.28(15) . .
Fe P C1 C6 -10.2(2) . .
C7 P C1 C2 44.86(19) . .
C7 P C1 C6 -136.58(17) . .
C13 P C1 C2 -60.49(19) . .
C13 P C1 C6 118.07(17) . .
P C1 C2 C3 178.11(18) . .
C6 C1 C2 C3 -0.5(3) . .
C1 C2 C3 C4 0.3(4) . .
C2 C3 C4 C5 0.4(4) . .
C3 C4 C5 C6 -0.8(3) . .
C4 C5 C6 C1 0.6(3) . .
P C1 C6 C5 -178.52(17) . .
C2 C1 C6 C5 0.1(3) . .
Fe P C7 C8 -46.24(19) . .
Fe P C7 C12 135.99(17) . .
C1 P C7 C8 82.73(19) . .
C1 P C7 C12 -95.04(19) . .
C13 P C7 C8 -171.65(17) . .
C13 P C7 C12 10.6(2) . .
P C7 C8 C9 -177.18(18) . .
C12 C7 C8 C9 0.7(3) . .
C7 C8 C9 C10 -1.0(4) . .
C8 C9 C10 C11 0.4(4) . .
C9 C10 C11 C12 0.6(4) . .
C10 C11 C12 C7 -0.9(4) . .
P C7 C12 C11 178.02(18) . .
C8 C7 C12 C11 0.3(3) . .
Fe P C13 C14 -63.98(18) . .
Fe P C13 C18 115.91(17) . .
C1 P C13 C14 165.45(17) . .
C1 P C13 C18 -14.7(2) . .
C7 P C13 C14 61.36(18) . .
C7 P C13 C18 -118.74(19) . .
P C13 C14 C15 -177.91(17) . .
C18 C13 C14 C15 2.2(3) . .
C13 C14 C15 C16 -0.9(3) . .
C14 C15 C16 C17 -0.9(3) . .
C15 C16 C17 C18 1.4(3) . .
C16 C17 C18 C13 0.0(3) . .
P C13 C18 C17 178.36(16) . .
C14 C13 C18 C17 -1.7(3) . .
Fe S C19 C19 -29.9(2) 2_656 2_656
Fe S C19 C19 37.0(2) . 2_656
Fe S C19 C20 -141.79(15) . .
Fe S C19 C20 151.25(15) 2_656 .
S C19 C20 O1 2.9(3) . .
S C19 C20 C21 -177.38(14) . .
C19 C19 C20 O1 -175.9(2) 2_656 .
C19 C19 C20 C21 3.9(3) 2_656 .
O1 C20 C21 C21 -177.1(2) . 2_656
O1 C20 C21 C22 1.0(3) . .
C19 C20 C21 C21 3.1(3) . 2_656
C19 C20 C21 C22 -178.75(19) . .
C20 C21 C22 C23 -176.7(2) . .
C21 C21 C22 C23 1.4(4) 2_656 .
C21 C22 C23 C23 1.1(4) . 2_656
Fe Fe C24 O2 -37(4) 2_656 .
P Fe C24 O2 163(4) . .
S Fe C24 O2 -34(5) . .
S Fe C24 O2 -94(4) 2_656 .
C25 Fe C24 O2 63(4) . .
Fe Fe C25 O3 79(3) 2_656 .
P Fe C25 O3 -122(3) . .
S Fe C25 O3 136(3) . .
S Fe C25 O3 62(3) 2_656 .
C24 Fe C25 O3 -24(3) . .
